data_4515537
loop_
_publ_author_name
'Dong, Kuiyong'
'Pei, Chao'
'Zeng, Qian'
'Wei, Hanlin'
'Doyle, Michael P.'
'Xu, Xinfang'

_publ_section_title
;
 Selective C(sp3)--H Bond Insertion in Carbene/Alkyne Metathesis
 Reactions. Enantioselective Construction of Dihydroindoles
;
_journal_issue 10
_journal_name_full 'ACS Catalysis'
_journal_page_first 9543
_journal_paper_doi 10.1021/acscatal.8b02822
_journal_volume 8
_journal_year 2018
_chemical_absolute_configuration ad
_chemical_formula_moiety 'C25 H20 Cl N O2'
_chemical_formula_sum 'C25 H20 Cl N O2'
_chemical_formula_weight 401.87
_space_group_crystal_system orthorhombic
_space_group_IT_number 19
_space_group_name_Hall 'P 2ac 2ab'
_space_group_name_H-M_alt 'P 21 21 21'
_atom_sites_solution_hydrogens geom
_atom_sites_solution_primary direct
_audit_creation_date 2018-03-13
_audit_creation_method
;
Olex2 1.2-alpha
(compiled 2016.12.12 svn.r3370 for OlexSys, GUI svn.r5282)
;
_cell_angle_alpha 90
_cell_angle_beta 90
_cell_angle_gamma 90
_cell_formula_units_Z 4
_cell_length_a 6.12850(10)
_cell_length_b 10.8042(2)
_cell_length_c 30.5592(6)
_cell_measurement_reflns_used 9865
_cell_measurement_temperature 120(2)
_cell_measurement_theta_max 68.30
_cell_measurement_theta_min 5.97
_cell_volume 2023.43(6)
_computing_molecular_graphics 'Olex2 (Dolomanov et al., 2009)'
_computing_publication_material 'Olex2 (Dolomanov et al., 2009)'
_computing_structure_refinement 'ShelXL (Sheldrick, 2015)'
_computing_structure_solution 'ShelXS (Sheldrick, 2008)'
_diffrn_ambient_temperature 119.96
_diffrn_measured_fraction_theta_full 0.985
_diffrn_measured_fraction_theta_max 0.984
_diffrn_measurement_device_type 'Bruker APEX-II CCD'
_diffrn_measurement_method '\f and \w scans'
_diffrn_radiation_type CuK\a
_diffrn_radiation_wavelength 1.54178
_diffrn_reflns_av_R_equivalents 0.0352
_diffrn_reflns_av_unetI/netI 0.0371
_diffrn_reflns_Laue_measured_fraction_full 0.985
_diffrn_reflns_Laue_measured_fraction_max 0.984
_diffrn_reflns_limit_h_max 7
_diffrn_reflns_limit_h_min -7
_diffrn_reflns_limit_k_max 13
_diffrn_reflns_limit_k_min -13
_diffrn_reflns_limit_l_max 34
_diffrn_reflns_limit_l_min -36
_diffrn_reflns_number 13648
_diffrn_reflns_point_group_measured_fraction_full 0.972
_diffrn_reflns_point_group_measured_fraction_max 0.970
_diffrn_reflns_theta_full 67.679
_diffrn_reflns_theta_max 68.293
_diffrn_reflns_theta_min 5.970
_diffrn_standards_number 0
_exptl_absorpt_coefficient_mu 1.835
_exptl_absorpt_correction_T_max 0.7531
_exptl_absorpt_correction_T_min 0.5308
_exptl_absorpt_correction_type multi-scan
_exptl_absorpt_process_details
'SADABS-2016/2 (Bruker,2016/2) was used for absorption correction. wR2(int) was 0.1519 before and 0.0724 after correction. The Ratio of minimum to maximum transmission is 0.7048. The \l/2 correction factor is Not present.'
_exptl_crystal_colour 'clear light colourless'
_exptl_crystal_colour_lustre clear
_exptl_crystal_colour_modifier light
_exptl_crystal_colour_primary colourless
_exptl_crystal_density_diffrn 1.319
_exptl_crystal_description BLOCK
_exptl_crystal_F_000 840
_exptl_crystal_size_max 0.2
_exptl_crystal_size_mid 0.2
_exptl_crystal_size_min 0.2
_refine_diff_density_max 0.166
_refine_diff_density_min -0.174
_refine_diff_density_rms 0.032
_refine_ls_abs_structure_details
;
 Flack x determined using 1426 quotients [(I+)-(I-)]/[(I+)+(I-)]
 (Parsons, Flack and Wagner, Acta Cryst. B69 (2013) 249-259).
;
_refine_ls_abs_structure_Flack 0.053(6)
_refine_ls_extinction_method none
_refine_ls_goodness_of_fit_ref 1.045
_refine_ls_hydrogen_treatment constr
_refine_ls_matrix_type full
_refine_ls_number_parameters 263
_refine_ls_number_reflns 3603
_refine_ls_number_restraints 0
_refine_ls_restrained_S_all 1.045
_refine_ls_R_factor_all 0.0267
_refine_ls_R_factor_gt 0.0262
_refine_ls_shift/su_max 0.001
_refine_ls_shift/su_mean 0.000
_refine_ls_structure_factor_coef Fsqd
_refine_ls_weighting_details 'w=1/[\s^2^(Fo^2^)+(0.0232P)^2^+0.4305P] where P=(Fo^2^+2Fc^2^)/3'
_refine_ls_weighting_scheme calc
_refine_ls_wR_factor_gt 0.0661
_refine_ls_wR_factor_ref 0.0666
_reflns_Friedel_coverage 0.682
_reflns_Friedel_fraction_full 0.952
_reflns_Friedel_fraction_max 0.949
_reflns_number_gt 3536
_reflns_number_total 3603
_reflns_threshold_expression 'I > 2\s(I)'
_cod_data_source_file cs8b02822_si_003.cif
_cod_data_source_block cu_dky0312c_0m
_cod_database_code 4515537
_shelx_shelxl_version_number 2014/7
_shelx_space_group_comment
;
The symmetry employed for this shelxl refinement is uniquely defined
by the following loop, which should always be used as a source of
symmetry information in preference to the above space-group names.
They are only intended as comments.
;
_shelx_estimated_absorpt_t_max 0.710
_shelx_estimated_absorpt_t_min 0.710
_olex2_refinement_description
;
1. Fixed Uiso
 At 1.2 times of:
  All C(H) groups, All C(H,H) groups
 At 1.5 times of:
  All C(H,H,H) groups
2.a Ternary CH refined with riding coordinates:
 C5(H5), C12(H12)
2.b Secondary CH2 refined with riding coordinates:
 C4(H4A,H4B)
2.c Aromatic/amide H refined with riding coordinates:
 C7(H7), C8(H8), C9(H9), C10(H10), C14(H14), C15(H15), C17(H17), C18(H18),
 C20(H20), C21(H21), C22(H22), C23(H23), C24(H24)
2.d Idealised Me refined as rotating group:
 C25(H25A,H25B,H25C)
;
_olex2_submission_special_instructions 'No special instructions were received'

loop_
_space_group_symop_operation_xyz
'x, y, z'
'-x+1/2, -y, z+1/2'
'x+1/2, -y+1/2, -z'
'-x, y+1/2, -z+1/2'

loop_
_atom_site_label
_atom_site_type_symbol
_atom_site_fract_x
_atom_site_fract_y
_atom_site_fract_z
_atom_site_U_iso_or_equiv
_atom_site_adp_type
_atom_site_occupancy
_atom_site_site_symmetry_order
_atom_site_calc_flag
_atom_site_refinement_flags_posn
Cl1 Cl -0.90548(10) -0.27923(5) -0.22793(2) 0.03910(16) Uani 1 1 d .
O1 O -0.7137(2) -0.30399(12) -0.48442(4) 0.0243(3) Uani 1 1 d .
O2 O -0.6673(3) -0.10993(12) -0.46040(5) 0.0311(3) Uani 1 1 d .
N1 N -0.4458(3) -0.69704(13) -0.36783(5) 0.0205(3) Uani 1 1 d .
C1 C -0.6256(3) -0.21851(17) -0.45689(6) 0.0218(4) Uani 1 1 d .
C2 C -0.4908(3) -0.28313(16) -0.42404(6) 0.0179(3) Uani 1 1 d .
C3 C -0.5073(3) -0.40483(16) -0.43113(6) 0.0172(3) Uani 1 1 d .
C4 C -0.6416(3) -0.42588(16) -0.47120(6) 0.0234(4) Uani 1 1 d .
H4A H -0.5532 -0.4649 -0.4945 0.028 Uiso 1 1 calc R
H4B H -0.7679 -0.4799 -0.4646 0.028 Uiso 1 1 calc R
C5 C -0.4090(3) -0.50574(15) -0.40421(5) 0.0167(3) Uani 1 1 d .
H5 H -0.3124 -0.4653 -0.3821 0.020 Uiso 1 1 calc R
C6 C -0.2747(3) -0.60448(16) -0.42661(6) 0.0178(4) Uani 1 1 d .
C7 C -0.1366(3) -0.59944(16) -0.46216(6) 0.0198(4) Uani 1 1 d .
H7 H -0.1258 -0.5261 -0.4792 0.024 Uiso 1 1 calc R
C8 C -0.0128(3) -0.70386(18) -0.47277(6) 0.0230(4) Uani 1 1 d .
H8 H 0.0834 -0.7020 -0.4971 0.028 Uiso 1 1 calc R
C9 C -0.0310(3) -0.81054(17) -0.44755(7) 0.0251(4) Uani 1 1 d .
H9 H 0.0574 -0.8801 -0.4544 0.030 Uiso 1 1 calc R
C10 C -0.1753(3) -0.81770(16) -0.41259(6) 0.0243(4) Uani 1 1 d .
H10 H -0.1897 -0.8919 -0.3962 0.029 Uiso 1 1 calc R
C11 C -0.2980(3) -0.71360(16) -0.40221(6) 0.0195(4) Uani 1 1 d .
C12 C -0.5765(3) -0.58671(15) -0.37841(6) 0.0184(3) Uani 1 1 d .
H12 H -0.6998 -0.6104 -0.3981 0.022 Uiso 1 1 calc R
C13 C -0.6646(3) -0.52058(15) -0.33867(6) 0.0195(4) Uani 1 1 d .
C14 C -0.8720(3) -0.46983(17) -0.33988(7) 0.0256(4) Uani 1 1 d .
H14 H -0.9629 -0.4850 -0.3645 0.031 Uiso 1 1 calc R
C15 C -0.9494(3) -0.39710(19) -0.30572(7) 0.0295(4) Uani 1 1 d .
H15 H -1.0924 -0.3632 -0.3067 0.035 Uiso 1 1 calc R
C16 C -0.8153(3) -0.37498(17) -0.27043(7) 0.0267(4) Uani 1 1 d .
C17 C -0.6078(3) -0.42630(17) -0.26793(6) 0.0263(4) Uani 1 1 d .
H17 H -0.5174 -0.4111 -0.2433 0.032 Uiso 1 1 calc R
C18 C -0.5346(3) -0.50017(17) -0.30208(6) 0.0234(4) Uani 1 1 d .
H18 H -0.3943 -0.5372 -0.3004 0.028 Uiso 1 1 calc R
C19 C -0.3605(3) -0.21718(15) -0.39029(6) 0.0207(4) Uani 1 1 d .
C20 C -0.1537(3) -0.17353(16) -0.40086(7) 0.0249(4) Uani 1 1 d .
H20 H -0.0975 -0.1854 -0.4295 0.030 Uiso 1 1 calc R
C21 C -0.0292(4) -0.11254(18) -0.36957(7) 0.0336(5) Uani 1 1 d .
H21 H 0.1119 -0.0825 -0.3768 0.040 Uiso 1 1 calc R
C22 C -0.1112(4) -0.09565(18) -0.32774(7) 0.0389(6) Uani 1 1 d .
H22 H -0.0260 -0.0540 -0.3063 0.047 Uiso 1 1 calc R
C23 C -0.3165(4) -0.1393(2) -0.31703(7) 0.0382(5) Uani 1 1 d .
H23 H -0.3720 -0.1276 -0.2883 0.046 Uiso 1 1 calc R
C24 C -0.4416(4) -0.19997(18) -0.34819(6) 0.0284(4) Uani 1 1 d .
H24 H -0.5826 -0.2298 -0.3408 0.034 Uiso 1 1 calc R
C25 C -0.5685(4) -0.80419(17) -0.35260(7) 0.0294(4) Uani 1 1 d .
H25A H -0.6647 -0.8334 -0.3760 0.044 Uiso 1 1 calc GR
H25B H -0.6564 -0.7809 -0.3271 0.044 Uiso 1 1 calc GR
H25C H -0.4670 -0.8703 -0.3444 0.044 Uiso 1 1 calc GR

loop_
_atom_site_aniso_label
_atom_site_aniso_U_11
_atom_site_aniso_U_22
_atom_site_aniso_U_33
_atom_site_aniso_U_23
_atom_site_aniso_U_13
_atom_site_aniso_U_12
Cl1 0.0484(3) 0.0348(3) 0.0340(3) -0.0061(2) 0.0128(2) 0.0070(2)
O1 0.0236(7) 0.0244(7) 0.0249(7) 0.0056(5) -0.0070(5) 0.0019(6)
O2 0.0397(8) 0.0215(7) 0.0321(7) 0.0072(6) -0.0031(6) 0.0091(6)
N1 0.0218(8) 0.0161(7) 0.0235(8) 0.0041(6) 0.0000(6) 0.0023(6)
C1 0.0204(9) 0.0234(9) 0.0215(9) 0.0037(7) 0.0035(7) 0.0016(8)
C2 0.0157(8) 0.0193(8) 0.0188(8) 0.0031(7) 0.0022(6) 0.0018(7)
C3 0.0124(7) 0.0199(8) 0.0194(8) 0.0017(6) 0.0016(6) 0.0009(7)
C4 0.0227(9) 0.0191(8) 0.0283(10) 0.0042(7) -0.0061(8) 0.0004(7)
C5 0.0142(7) 0.0162(7) 0.0198(8) 0.0002(6) -0.0019(7) -0.0010(7)
C6 0.0135(8) 0.0162(8) 0.0237(9) -0.0003(7) -0.0045(7) 0.0003(7)
C7 0.0148(8) 0.0205(8) 0.0240(9) -0.0003(7) -0.0029(7) -0.0020(7)
C8 0.0158(8) 0.0281(9) 0.0251(9) -0.0060(8) -0.0003(7) -0.0005(7)
C9 0.0220(9) 0.0215(8) 0.0319(10) -0.0073(7) -0.0051(8) 0.0058(7)
C10 0.0282(10) 0.0168(8) 0.0279(10) 0.0011(7) -0.0051(8) 0.0026(8)
C11 0.0188(8) 0.0184(8) 0.0212(9) 0.0002(7) -0.0037(7) -0.0004(8)
C12 0.0161(8) 0.0172(8) 0.0217(8) 0.0031(6) -0.0014(7) 0.0010(7)
C13 0.0177(8) 0.0174(8) 0.0234(9) 0.0045(7) 0.0019(7) 0.0002(7)
C14 0.0185(9) 0.0248(9) 0.0334(10) -0.0011(8) -0.0017(8) 0.0003(7)
C15 0.0188(9) 0.0272(9) 0.0425(12) -0.0012(8) 0.0038(8) 0.0036(8)
C16 0.0302(10) 0.0226(9) 0.0272(10) 0.0000(8) 0.0103(9) 0.0016(8)
C17 0.0287(10) 0.0278(9) 0.0224(9) 0.0043(7) -0.0001(8) 0.0009(8)
C18 0.0203(9) 0.0251(9) 0.0247(9) 0.0049(7) 0.0006(7) 0.0039(8)
C19 0.0259(9) 0.0124(7) 0.0237(9) 0.0011(7) -0.0037(7) 0.0054(7)
C20 0.0286(10) 0.0178(8) 0.0282(10) 0.0027(7) -0.0061(8) 0.0016(7)
C21 0.0368(12) 0.0189(9) 0.0450(12) 0.0043(8) -0.0166(10) -0.0020(9)
C22 0.0578(15) 0.0200(9) 0.0390(12) -0.0052(8) -0.0248(11) 0.0046(11)
C23 0.0581(15) 0.0295(10) 0.0269(11) -0.0074(8) -0.0078(10) 0.0134(11)
C24 0.0357(11) 0.0234(9) 0.0262(10) -0.0013(7) -0.0013(8) 0.0073(9)
C25 0.0338(11) 0.0218(9) 0.0324(10) 0.0088(7) 0.0032(9) -0.0017(9)

loop_
_atom_type_symbol
_atom_type_description
_atom_type_scat_dispersion_real
_atom_type_scat_dispersion_imag
_atom_type_scat_source
C C 0.0181 0.0091 'International Tables Vol C Tables 4.2.6.8 and 6.1.1.4'
H H 0.0000 0.0000 'International Tables Vol C Tables 4.2.6.8 and 6.1.1.4'
Cl Cl 0.3639 0.7018 'International Tables Vol C Tables 4.2.6.8 and 6.1.1.4'
N N 0.0311 0.0180 'International Tables Vol C Tables 4.2.6.8 and 6.1.1.4'
O O 0.0492 0.0322 'International Tables Vol C Tables 4.2.6.8 and 6.1.1.4'

loop_
_geom_angle_atom_site_label_1
_geom_angle_atom_site_label_2
_geom_angle_atom_site_label_3
_geom_angle
C1 O1 C4 108.90(14)
C11 N1 C12 106.91(14)
C11 N1 C25 118.21(15)
C25 N1 C12 115.64(14)
O1 C1 C2 108.76(15)
O2 C1 O1 121.42(17)
O2 C1 C2 129.77(18)
C1 C2 C19 123.09(16)
C3 C2 C1 108.22(16)
C3 C2 C19 128.69(16)
C2 C3 C4 108.95(15)
C2 C3 C5 126.77(16)
C4 C3 C5 124.28(15)
O1 C4 C3 105.00(14)
C3 C5 C6 119.06(14)
C3 C5 C12 114.98(14)
C6 C5 C12 101.02(13)
C7 C6 C5 131.57(16)
C7 C6 C11 121.00(16)
C11 C6 C5 107.28(15)
C6 C7 C8 118.96(17)
C9 C8 C7 119.79(17)
C10 C9 C8 121.55(17)
C9 C10 C11 118.36(17)
N1 C11 C6 110.97(15)
C10 C11 N1 128.71(17)
C10 C11 C6 120.26(17)
N1 C12 C5 101.95(13)
N1 C12 C13 113.66(14)
C13 C12 C5 112.10(14)
C14 C13 C12 119.64(17)
C14 C13 C18 118.97(17)
C18 C13 C12 121.15(16)
C13 C14 C15 121.13(19)
C16 C15 C14 118.87(18)
C15 C16 Cl1 119.71(16)
C15 C16 C17 121.34(18)
C17 C16 Cl1 118.95(16)
C18 C17 C16 118.93(18)
C17 C18 C13 120.71(17)
C20 C19 C2 119.39(16)
C20 C19 C24 119.66(18)
C24 C19 C2 120.94(17)
C21 C20 C19 120.10(19)
C22 C21 C20 119.9(2)
C23 C22 C21 120.2(2)
C22 C23 C24 120.1(2)
C23 C24 C19 120.0(2)

loop_
_geom_bond_atom_site_label_1
_geom_bond_atom_site_label_2
_geom_bond_distance
Cl1 C16 1.7500(19)
O1 C1 1.361(2)
O1 C4 1.447(2)
O2 C1 1.205(2)
N1 C11 1.399(2)
N1 C12 1.472(2)
N1 C25 1.457(2)
C1 C2 1.476(2)
C2 C3 1.336(3)
C2 C19 1.486(2)
C3 C4 1.493(3)
C3 C5 1.493(2)
C5 C6 1.512(2)
C5 C12 1.562(2)
C6 C7 1.378(3)
C6 C11 1.402(2)
C7 C8 1.398(3)
C8 C9 1.391(3)
C9 C10 1.389(3)
C10 C11 1.390(3)
C12 C13 1.509(2)
C13 C14 1.385(3)
C13 C18 1.391(3)
C14 C15 1.390(3)
C15 C16 1.377(3)
C16 C17 1.390(3)
C17 C18 1.388(3)
C19 C20 1.390(3)
C19 C24 1.391(3)
C20 C21 1.390(3)
C21 C22 1.385(3)
C22 C23 1.383(4)
C23 C24 1.387(3)
